data_7037639
loop_
_publ_author_name
'Klemens, Tomasz'
'Switlicka-Olszewska, Anna'
'Machura, Barbara'
'Grucela, Marzena'
'Schab-Balcerzak, Ewa'
'Smolarek, Karolina'
'Mackowski, Sebastian'
'Szlapa, Agata'
'Kula, Slawomir'
'Krompiec, Stanis\/law'
'Lodowski, Piotr'
'Chrobok, Anna'

_publ_section_title
;
 Rhenium(i) terpyridine complexes - synthesis, photophysical properties
 and application in organic light emitting devices.
;
_journal_issue 4
_journal_name_full 'Dalton transactions (Cambridge, England : 2003)'
_journal_page_first 1746
_journal_page_last 1762
_journal_paper_doi 10.1039/c5dt04093k
_journal_volume 45
_journal_year 2016
_chemical_formula_moiety 'C22 H13 Cl N3 O4 Re'
_chemical_formula_sum 'C22 H13 Cl N3 O4 Re'
_chemical_formula_weight 605.00
_space_group_crystal_system monoclinic
_space_group_IT_number 14
_space_group_name_Hall '-P 2ybc'
_space_group_name_H-M_alt 'P 1 21/c 1'
_symmetry_space_group_name_Hall '-P 2ybc'
_symmetry_space_group_name_H-M 'P 1 21/c 1'
_atom_sites_solution_hydrogens geom
_audit_creation_method SHELXL-2014/6
_audit_update_record
;
2015-11-24 deposited with the CCDC.
2015-12-09 downloaded from the CCDC.
;
_cell_angle_alpha 90
_cell_angle_beta 103.161(9)
_cell_angle_gamma 90
_cell_formula_units_Z 4
_cell_length_a 11.6471(12)
_cell_length_b 11.1797(9)
_cell_length_c 15.9757(13)
_cell_measurement_reflns_used 4697
_cell_measurement_temperature 295(2)
_cell_measurement_theta_max 29.0440
_cell_measurement_theta_min 3.9590
_cell_volume 2025.6(3)
_computing_cell_refinement 'CrysAlis RED v. 1.163 (UNIL IC & KUMA 2000)'
_computing_data_collection 'CrysAlis CCD v. 1.163 (UNIL IC & KUMA 2000)'
_computing_data_reduction 'CrysAlis RED v. 1.163 (UNIL IC & KUMA 2000)'
_computing_molecular_graphics 'SHELXL-2014/6 (Sheldrick, 2014)'
_computing_publication_material 'Mercury (Macrae, J.Appl.Cryst. 41 (2008) 466-470'
_computing_structure_refinement 'SHELXL-2014/6 (Sheldrick, 2014)'
_computing_structure_solution 'SHELXS-97 (Sheldrick, 1990)'
_diffrn_ambient_temperature 295(2)
_diffrn_measured_fraction_theta_full 0.979
_diffrn_measured_fraction_theta_max 0.997
_diffrn_measurement_device_type 'Oxford Diffraction Gemini A Ultra'
_diffrn_radiation_type MoK\a
_diffrn_radiation_wavelength 0.71073
_diffrn_reflns_av_R_equivalents 0.0671
_diffrn_reflns_av_unetI/netI 0.0611
_diffrn_reflns_laue_measured_fraction_full 0.979
_diffrn_reflns_laue_measured_fraction_max 0.997
_diffrn_reflns_limit_h_max 11
_diffrn_reflns_limit_h_min -13
_diffrn_reflns_limit_k_max 13
_diffrn_reflns_limit_k_min -11
_diffrn_reflns_limit_l_max 19
_diffrn_reflns_limit_l_min -18
_diffrn_reflns_number 11467
_diffrn_reflns_point_group_measured_fraction_full 0.979
_diffrn_reflns_point_group_measured_fraction_max 0.997
_diffrn_reflns_theta_full 25.242
_diffrn_reflns_theta_max 25.050
_diffrn_reflns_theta_min 3.593
_exptl_absorpt_coefficient_mu 6.167
_exptl_absorpt_correction_T_max 1.00000
_exptl_absorpt_correction_T_min 0.33786
_exptl_absorpt_correction_type multi-scan
_exptl_absorpt_process_details 'Blessing, Acta Cryst. A51 (1995) 33-38'
_exptl_crystal_colour orange
_exptl_crystal_density_diffrn 1.984
_exptl_crystal_description plate
_exptl_crystal_F_000 1160
_exptl_crystal_size_max 0.34
_exptl_crystal_size_mid 0.27
_exptl_crystal_size_min 0.04
_refine_diff_density_max 1.695
_refine_diff_density_min -1.597
_refine_diff_density_rms 0.165
_refine_ls_extinction_method none
_refine_ls_goodness_of_fit_ref 1.046
_refine_ls_hydrogen_treatment constr
_refine_ls_matrix_type full
_refine_ls_number_parameters 280
_refine_ls_number_reflns 3578
_refine_ls_number_restraints 0
_refine_ls_restrained_S_all 1.046
_refine_ls_R_factor_all 0.0556
_refine_ls_R_factor_gt 0.0404
_refine_ls_shift/su_max 0.000
_refine_ls_shift/su_mean 0.000
_refine_ls_structure_factor_coef Fsqd
_refine_ls_weighting_details 'w=1/[\s^2^(Fo^2^)+(0.0497P)^2^] where P=(Fo^2^+2Fc^2^)/3'
_refine_ls_weighting_scheme calc
_refine_ls_wR_factor_gt 0.0950
_refine_ls_wR_factor_ref 0.1048
_reflns_Friedel_coverage 0.000
_reflns_number_gt 2842
_reflns_number_total 3578
_reflns_threshold_expression 'I > 2\s(I)'
_cod_data_source_file c5dt04093k2.cif
_cod_data_source_block ren435a
_cod_depositor_comments 'Adding full bibliography for 7037639--7037641.cif.'
_cod_database_code 7037639
_shelx_space_group_comment
;
The symmetry employed for this shelxl refinement is uniquely defined
by the following loop, which should always be used as a source of
symmetry information in preference to the above space-group names.
They are only intended as comments.
;
_shelxl_version_number 2014/6

loop_
_space_group_symop_operation_xyz
'x, y, z'
'-x, y+1/2, -z+1/2'
'-x, -y, -z'
'x, -y-1/2, z-1/2'

loop_
_atom_site_label
_atom_site_type_symbol
_atom_site_fract_x
_atom_site_fract_y
_atom_site_fract_z
_atom_site_U_iso_or_equiv
_atom_site_adp_type
_atom_site_occupancy
_atom_site_site_symmetry_order
_atom_site_calc_flag
_atom_site_refinement_flags_posn
_atom_site_refinement_flags_adp
Re1 Re 0.21183(2) 0.18268(2) 0.19102(2) 0.03286(14) Uani 1 1 d . .
N1 N 0.2397(5) -0.0081(5) 0.1912(3) 0.0344(13) Uani 1 1 d . .
N2 N 0.3485(5) 0.1461(5) 0.3088(3) 0.0318(13) Uani 1 1 d . .
C15 C 0.4023(7) 0.4466(6) 0.3856(4) 0.0412(17) Uani 1 1 d . .
H15 H 0.4811 0.4476 0.3828 0.049 Uiso 1 1 calc R U
O3 O -0.0022(7) 0.1773(6) 0.2703(5) 0.076(2) Uani 1 1 d . .
O1 O 0.1956(6) 0.4563(5) 0.1904(3) 0.0639(18) Uani 1 1 d . .
O2 O 0.0296(6) 0.1947(6) 0.0209(4) 0.079(2) Uani 1 1 d . .
O4 O 0.7205(5) 0.1507(5) 0.5436(3) 0.0510(14) Uani 1 1 d . .
Cl1 Cl 0.38281(19) 0.18600(15) 0.12236(12) 0.0436(5) Uani 1 1 d . .
C1 C 0.2020(7) 0.3545(9) 0.1929(4) 0.049(2) Uani 1 1 d . .
C2 C 0.1000(8) 0.1903(6) 0.0842(5) 0.048(2) Uani 1 1 d . .
C3 C 0.0786(9) 0.1772(7) 0.2455(5) 0.048(2) Uani 1 1 d . .
C4 C 0.1771(6) -0.0860(6) 0.1365(4) 0.0404(17) Uani 1 1 d . .
H4 H 0.1146 -0.0562 0.0947 0.049 Uiso 1 1 calc R U
C5 C 0.1970(8) -0.2048(6) 0.1367(5) 0.046(2) Uani 1 1 d . .
H5 H 0.1489 -0.2552 0.0973 0.055 Uiso 1 1 calc R U
C6 C 0.2920(8) -0.2496(7) 0.1979(5) 0.049(2) Uani 1 1 d . .
H6 H 0.3089 -0.3310 0.2005 0.059 Uiso 1 1 calc R U
C7 C 0.3596(7) -0.1723(6) 0.2538(5) 0.0406(18) Uani 1 1 d . .
H7 H 0.4243 -0.2004 0.2944 0.049 Uiso 1 1 calc R U
C8 C 0.3324(6) -0.0520(6) 0.2504(4) 0.0300(14) Uani 1 1 d . .
C9 C 0.3991(6) 0.0359(6) 0.3122(4) 0.0310(15) Uani 1 1 d . .
C10 C 0.5015(6) 0.0062(6) 0.3696(4) 0.0346(16) Uani 1 1 d . .
H10 H 0.5328 -0.0702 0.3690 0.041 Uiso 1 1 calc R U
C11 C 0.5591(6) 0.0909(6) 0.4293(4) 0.0321(15) Uani 1 1 d . .
C12 C 0.5037(7) 0.1989(6) 0.4300(4) 0.0386(18) Uani 1 1 d . .
H12 H 0.5355 0.2555 0.4715 0.046 Uiso 1 1 calc R U
C13 C 0.4004(6) 0.2250(6) 0.3694(4) 0.0295(15) Uani 1 1 d . .
C14 C 0.3418(8) 0.3408(6) 0.3787(4) 0.0398(18) Uani 1 1 d . .
N3 N 0.2286(8) 0.3349(6) 0.3849(4) 0.056(2) Uani 1 1 d . .
C16 C 0.1766(9) 0.4373(8) 0.3969(5) 0.061(2) Uani 1 1 d . .
H16 H 0.0981 0.4347 0.4007 0.073 Uiso 1 1 calc R U
C17 C 0.2323(10) 0.5478(7) 0.4040(5) 0.063(3) Uani 1 1 d . .
H17 H 0.1932 0.6173 0.4134 0.076 Uiso 1 1 calc R U
C18 C 0.3463(9) 0.5504(7) 0.3968(5) 0.058(2) Uani 1 1 d . .
H18 H 0.3860 0.6230 0.3994 0.069 Uiso 1 1 calc R U
C19 C 0.6695(6) 0.0620(6) 0.4884(4) 0.0357(16) Uani 1 1 d . .
C20 C 0.7382(7) -0.0377(7) 0.5019(5) 0.0460(18) Uani 1 1 d . .
H20 H 0.7229 -0.1108 0.4739 0.055 Uiso 1 1 calc R U
C21 C 0.8370(8) -0.0072(8) 0.5670(5) 0.057(2) Uani 1 1 d . .
H21 H 0.9007 -0.0565 0.5899 0.069 Uiso 1 1 calc R U
C22 C 0.8227(8) 0.1038(9) 0.5894(5) 0.062(2) Uani 1 1 d . .
H22 H 0.8762 0.1451 0.6316 0.074 Uiso 1 1 calc R U

loop_
_atom_site_aniso_label
_atom_site_aniso_U_11
_atom_site_aniso_U_22
_atom_site_aniso_U_33
_atom_site_aniso_U_23
_atom_site_aniso_U_13
_atom_site_aniso_U_12
Re1 0.0273(2) 0.0358(2) 0.0314(2) -0.00222(10) -0.00177(14) 0.00189(12)
N1 0.030(3) 0.036(3) 0.033(3) -0.004(2) -0.003(3) -0.004(3)
N2 0.019(3) 0.038(3) 0.034(3) -0.004(2) -0.002(2) 0.000(3)
C15 0.028(4) 0.043(4) 0.049(4) -0.003(3) 0.002(3) -0.002(4)
O3 0.048(5) 0.110(6) 0.075(5) 0.003(3) 0.022(4) 0.005(4)
O1 0.100(6) 0.026(3) 0.062(4) -0.001(2) 0.011(4) 0.002(3)
O2 0.056(5) 0.108(6) 0.051(4) -0.009(3) -0.035(3) 0.017(4)
O4 0.043(4) 0.052(3) 0.047(3) -0.006(2) -0.012(3) -0.001(3)
Cl1 0.0388(13) 0.0484(10) 0.0422(10) 0.0015(7) 0.0063(9) -0.0039(8)
C1 0.048(6) 0.055(5) 0.037(4) -0.003(3) -0.008(4) -0.002(4)
C2 0.043(6) 0.045(4) 0.052(5) -0.007(3) 0.003(4) 0.004(4)
C3 0.041(6) 0.056(5) 0.036(4) 0.000(3) -0.016(4) 0.010(4)
C4 0.024(4) 0.046(4) 0.043(4) -0.002(3) -0.008(3) -0.007(3)
C5 0.045(6) 0.039(4) 0.047(4) -0.013(3) -0.002(4) -0.011(4)
C6 0.056(6) 0.038(4) 0.051(4) -0.008(4) 0.005(4) -0.009(4)
C7 0.034(5) 0.044(4) 0.038(4) 0.000(3) -0.004(3) 0.005(3)
C8 0.021(4) 0.039(3) 0.027(3) -0.001(3) -0.001(3) -0.003(3)
C9 0.028(4) 0.035(3) 0.029(3) 0.000(3) 0.004(3) -0.001(3)
C10 0.037(5) 0.033(3) 0.033(3) -0.003(3) 0.007(3) 0.004(3)
C11 0.026(4) 0.042(4) 0.027(3) 0.000(3) 0.004(3) 0.001(3)
C12 0.043(5) 0.036(4) 0.032(4) -0.008(3) -0.001(3) -0.003(3)
C13 0.028(4) 0.037(3) 0.023(3) 0.007(3) 0.003(3) -0.001(3)
C14 0.048(6) 0.039(4) 0.033(4) -0.005(3) 0.010(4) 0.003(4)
N3 0.070(6) 0.052(4) 0.049(4) 0.006(3) 0.014(4) 0.006(4)
C16 0.056(6) 0.065(6) 0.065(5) 0.002(4) 0.022(5) 0.015(5)
C17 0.083(8) 0.040(4) 0.065(5) -0.009(4) 0.013(5) 0.016(5)
C18 0.060(7) 0.044(4) 0.065(5) -0.008(4) 0.005(5) 0.001(4)
C19 0.036(4) 0.042(4) 0.024(3) 0.003(3) -0.004(3) -0.004(3)
C20 0.039(5) 0.054(5) 0.041(4) 0.000(4) 0.002(3) 0.003(4)
C21 0.040(6) 0.074(6) 0.049(5) 0.013(4) -0.006(4) 0.016(5)
C22 0.032(5) 0.085(7) 0.052(5) 0.002(5) -0.022(4) -0.007(5)

loop_
_atom_type_symbol
_atom_type_description
_atom_type_scat_dispersion_real
_atom_type_scat_dispersion_imag
_atom_type_scat_source
C C 0.0033 0.0016 'International Tables Vol C Tables 4.2.6.8 and 6.1.1.4'
H H 0.0000 0.0000 'International Tables Vol C Tables 4.2.6.8 and 6.1.1.4'
N N 0.0061 0.0033 'International Tables Vol C Tables 4.2.6.8 and 6.1.1.4'
O O 0.0106 0.0060 'International Tables Vol C Tables 4.2.6.8 and 6.1.1.4'
Cl Cl 0.1484 0.1585 'International Tables Vol C Tables 4.2.6.8 and 6.1.1.4'
Re Re -1.0185 7.2310 'International Tables Vol C Tables 4.2.6.8 and 6.1.1.4'

loop_
_geom_angle_atom_site_label_1
_geom_angle_atom_site_label_2
_geom_angle_atom_site_label_3
_geom_angle
C2 Re1 C1 86.4(3)
C2 Re1 C3 87.1(4)
C1 Re1 C3 88.2(3)
C2 Re1 N1 96.8(2)
C1 Re1 N1 174.9(3)
C3 Re1 N1 95.9(3)
C2 Re1 N2 171.2(3)
C1 Re1 N2 101.8(3)
C3 Re1 N2 96.1(3)
N1 Re1 N2 74.77(19)
C2 Re1 Cl1 93.3(3)
C1 Re1 Cl1 92.8(3)
C3 Re1 Cl1 179.0(2)
N1 Re1 Cl1 83.10(16)
N2 Re1 Cl1 83.36(15)
C4 N1 C8 116.9(6)
C4 N1 Re1 126.0(5)
C8 N1 Re1 117.0(4)
C13 N2 C9 116.5(6)
C13 N2 Re1 127.6(4)
C9 N2 Re1 115.0(4)
C18 C15 C14 119.6(8)
C18 C15 H15 120.2
C14 C15 H15 120.2
C22 O4 C19 105.4(6)
O1 C1 Re1 177.2(6)
O2 C2 Re1 177.9(8)
O3 C3 Re1 174.3(8)
N1 C4 C5 125.2(7)
N1 C4 H4 117.4
C5 C4 H4 117.4
C4 C5 C6 117.7(7)
C4 C5 H5 121.2
C6 C5 H5 121.2
C7 C6 C5 118.8(7)
C7 C6 H6 120.6
C5 C6 H6 120.6
C6 C7 C8 120.1(7)
C6 C7 H7 120.0
C8 C7 H7 120.0
N1 C8 C7 121.3(6)
N1 C8 C9 116.0(6)
C7 C8 C9 122.7(6)
N2 C9 C10 123.3(6)
N2 C9 C8 114.7(6)
C10 C9 C8 121.9(6)
C9 C10 C11 120.0(6)
C9 C10 H10 120.0
C11 C10 H10 120.0
C12 C11 C10 116.6(6)
C12 C11 C19 122.8(6)
C10 C11 C19 120.6(6)
C11 C12 C13 120.8(6)
C11 C12 H12 119.6
C13 C12 H12 119.6
N2 C13 C12 122.5(6)
N2 C13 C14 120.1(6)
C12 C13 C14 117.2(6)
N3 C14 C15 122.1(7)
N3 C14 C13 116.4(6)
C15 C14 C13 121.4(7)
C16 N3 C14 117.0(7)
N3 C16 C17 123.9(9)
N3 C16 H16 118.0
C17 C16 H16 118.0
C18 C17 C16 117.4(8)
C18 C17 H17 121.3
C16 C17 H17 121.3
C17 C18 C15 119.9(8)
C17 C18 H18 120.0
C15 C18 H18 120.0
C20 C19 O4 109.8(6)
C20 C19 C11 133.6(6)
O4 C19 C11 116.6(6)
C19 C20 C21 105.7(7)
C19 C20 H20 127.1
C21 C20 H20 127.1
C22 C21 C20 107.3(8)
C22 C21 H21 126.4
C20 C21 H21 126.4
C21 C22 O4 111.7(7)
C21 C22 H22 124.1
O4 C22 H22 124.1

loop_
_geom_bond_atom_site_label_1
_geom_bond_atom_site_label_2
_geom_bond_distance
Re1 C2 1.898(9)
Re1 C1 1.925(10)
Re1 C3 1.946(10)
Re1 N1 2.157(6)
Re1 N2 2.209(5)
Re1 Cl1 2.483(2)
N1 C4 1.328(8)
N1 C8 1.356(8)
N2 C13 1.347(9)
N2 C9 1.361(8)
C15 C18 1.363(10)
C15 C14 1.369(10)
C15 H15 0.9300
O3 C3 1.101(11)
O1 C1 1.141(11)
O2 C2 1.150(10)
O4 C22 1.353(10)
O4 C19 1.370(8)
C4 C5 1.349(10)
C4 H4 0.9300
C5 C6 1.393(11)
C5 H5 0.9300
C6 C7 1.358(10)
C6 H6 0.9300
C7 C8 1.380(9)
C7 H7 0.9300
C8 C9 1.481(9)
C9 C10 1.370(9)
C10 C11 1.402(9)
C10 H10 0.9300
C11 C12 1.370(9)
C11 C19 1.449(9)
C12 C13 1.393(10)
C12 H12 0.9300
C13 C14 1.486(10)
C14 N3 1.346(11)
N3 C16 1.329(10)
C16 C17 1.388(12)
C16 H16 0.9300
C17 C18 1.359(12)
C17 H17 0.9300
C18 H18 0.9300
C19 C20 1.359(10)
C20 C21 1.407(11)
C20 H20 0.9300
C21 C22 1.312(12)
C21 H21 0.9300
C22 H22 0.9300

loop_
_geom_hbond_atom_site_label_D
_geom_hbond_atom_site_label_H
_geom_hbond_atom_site_label_A
_geom_hbond_distance_DH
_geom_hbond_distance_HA
_geom_hbond_distance_DA
_geom_hbond_angle_DHA
_geom_hbond_site_symmetry_A
C5 H5 O2 0.93 2.56 3.207(10) 127.0 3
C7 H7 Cl1 0.93 2.66 3.567(8) 165.6 2_645
C12 H12 O4 0.93 2.49 2.806(9) 99.9 .
